data_2104223
loop_
_publ_author_name
'Udovenko, Anatoly A.'
'Laptash, Natalia M.'

_publ_section_title
;
 Disorder in crystals of dioxofluorotungstates, (NH~4~)~2~WO~2~F~4~ and
 Rb~2~WO~2~F~4~
;
_journal_issue 6
_journal_name_full 'Acta Crystallographica Section B'
_journal_page_first 645
_journal_page_last 651
_journal_paper_doi 10.1107/S0108768108033053
_journal_volume 64
_journal_year 2008
_chemical_formula_moiety '(F4 O2 W),2(H4N)'
_chemical_formula_sum 'F4 N2 O2 W'
_chemical_formula_weight 327.93
_chemical_name_common 'ammonium dioxotetrafluorotungstate'
_chemical_name_systematic 'ammonium dioxotetrafluorotungstate'
_space_group_IT_number 63
_symmetry_cell_setting orthorhombic
_symmetry_space_group_name_Hall '-C 2c 2'
_symmetry_space_group_name_H-M 'C m c m'
_atom_sites_solution_primary direct
_atom_sites_solution_secondary difmap
_audit_creation_method SHELXL-97
_cell_angle_alpha 90.00
_cell_angle_beta 90.00
_cell_angle_gamma 90.00
_cell_formula_units_Z 4
_cell_length_a 5.9410(4)
_cell_length_b 14.4206(10)
_cell_length_c 7.1456(5)
_cell_measurement_reflns_used 863
_cell_measurement_temperature 297(2)
_cell_measurement_theta_max 38.96
_cell_measurement_theta_min 2.83
_cell_volume 612.18(7)
_computing_cell_refinement 'Bruker SAINT v6.02a (Bruker, 2000)'
_computing_data_collection 'Bruker Smart v5.054 (Bruker, 1998)'
_computing_data_reduction 'Bruker SAINT v6.02a (Bruker, 2000)'
_computing_molecular_graphics 'Bruker SHELXTL v5.1 (Bruker, 1998)'
_computing_publication_material 'Bruker SHELXTL v5.1 (Bruker, 1998)'
_computing_structure_refinement 'Bruker SHELXTL v5.1 (Bruker, 1998)'
_computing_structure_solution 'Bruker SHELXTL v5.1 (Bruker, 1998)'
_diffrn_ambient_temperature 297(2)
_diffrn_detector_area_resol_mean 8.33
_diffrn_measured_fraction_theta_full 0.998
_diffrn_measured_fraction_theta_max 0.998
_diffrn_measurement_device_type 'Bruker Smart 1000 CCD'
_diffrn_measurement_method '\w scans'
_diffrn_radiation_monochromator graphite
_diffrn_radiation_source 'fine-focus sealed tube'
_diffrn_radiation_type MoK\a
_diffrn_radiation_wavelength 0.71073
_diffrn_reflns_av_R_equivalents 0.0344
_diffrn_reflns_av_sigmaI/netI 0.0199
_diffrn_reflns_limit_h_max 9
_diffrn_reflns_limit_h_min -10
_diffrn_reflns_limit_k_max 20
_diffrn_reflns_limit_k_min -25
_diffrn_reflns_limit_l_max 12
_diffrn_reflns_limit_l_min -12
_diffrn_reflns_number 8105
_diffrn_reflns_theta_full 38.96
_diffrn_reflns_theta_max 38.96
_diffrn_reflns_theta_min 2.83
_exptl_absorpt_coefficient_mu 18.773
_exptl_absorpt_correction_T_max 0.0888
_exptl_absorpt_correction_T_min 0.0888
_exptl_absorpt_correction_type multi-scan
_exptl_absorpt_process_details 'SADABS v.2.03; Bruker 1999'
_exptl_crystal_colour colorless
_exptl_crystal_density_diffrn 3.558
_exptl_crystal_density_method 'not measured'
_exptl_crystal_description sphere
_exptl_crystal_F_000 557
_exptl_crystal_size_max 0.26
_exptl_crystal_size_mid 0.26
_exptl_crystal_size_min 0.26
_exptl_crystal_size_rad 0.13
_refine_diff_density_max 1.583
_refine_diff_density_min -1.520
_refine_ls_extinction_coef 0.0201(3)
_refine_ls_extinction_expression Fc^*^=kFc[1+0.001xFc^2^\l^3^/sin(2\q)]^-1/4^
_refine_ls_extinction_method SHELXL
_refine_ls_goodness_of_fit_ref 1.128
_refine_ls_matrix_type full
_refine_ls_number_parameters 41
_refine_ls_number_reflns 1012
_refine_ls_number_restraints 0
_refine_ls_restrained_S_all 1.128
_refine_ls_R_factor_all 0.0231
_refine_ls_R_factor_gt 0.0200
_refine_ls_shift/su_max 0.045
_refine_ls_shift/su_mean 0.010
_refine_ls_structure_factor_coef Fsqd
_refine_ls_weighting_details 'calc w=1/[\s^2^(Fo^2^)+(0.0203P)^2^+0.6776P] where P=(Fo^2^+2Fc^2^)/3'
_refine_ls_weighting_scheme calc
_refine_ls_wR_factor_gt 0.0441
_refine_ls_wR_factor_ref 0.0450
_reflns_number_gt 937
_reflns_number_total 1012
_reflns_threshold_expression >2sigma(I)
_cod_data_source_file bp5013.cif
_cod_data_source_block I
_cod_depositor_comments
;
The following automatic conversions were performed:
'_symmetry_cell_setting' value 'Orthorhombic' changed to 'orthorhombic'
according to '/home/saulius/struct/CIF-dictionaries/cif_core.dic'
dictionary named 'cif_core.dic' version 2.4.1 from
2010-06-29.

'_exptl_absorpt_correction_type' value 'Multi-scan' changed
to 'multi-scan' according to
'/home/saulius/struct/CIF-dictionaries/cif_core.dic' dictionary named
'cif_core.dic' version 2.4.1 from 2010-06-29.

Automatic conversion script
Id: cif_fix_enum 1527 2010-12-29 10:47:43Z saulius 

The following automatic conversions were performed:

'_symmetry_cell_setting' value 'Orthorhombic' changed to
'orthorhombic' according to
/home/saulius/struct/CIF-dictionaries/cif_core.dic dictionary named
'cif_core.dic' version 2.4.1 from
2010-06-29.

'_exptl_absorpt_correction_type' value 'Multi-scan'
changed to 'multi-scan' according to
/home/saulius/struct/CIF-dictionaries/cif_core.dic dictionary named
'cif_core.dic' version 2.4.1 from 2010-06-29.

Automatic conversion script
Id: cif_fix_values 1715 2011-07-08 13:25:40Z adriana 
;
_cod_original_sg_symbol_H-M Cmcm
_cod_database_code 2104223

loop_
_symmetry_equiv_pos_as_xyz
'x, y, z'
'-x, -y, z+1/2'
'-x, y, -z+1/2'
'x, -y, -z'
'x+1/2, y+1/2, z'
'-x+1/2, -y+1/2, z+1/2'
'-x+1/2, y+1/2, -z+1/2'
'x+1/2, -y+1/2, -z'
'-x, -y, -z'
'x, y, -z-1/2'
'x, -y, z-1/2'
'-x, y, z'
'-x+1/2, -y+1/2, -z'
'x+1/2, y+1/2, -z-1/2'
'x+1/2, -y+1/2, z-1/2'
'-x+1/2, y+1/2, z'

loop_
_atom_site_type_symbol
_atom_site_label
_atom_site_fract_x
_atom_site_fract_y
_atom_site_fract_z
_atom_site_U_iso_or_equiv
_atom_site_adp_type
_atom_site_calc_flag
_atom_site_refinement_flags
_atom_site_occupancy
W W1 0.0000 0.10388(3) 0.2500 0.00515(10) Uani d SP 0.1431(6)
W W2 0.02077(6) 0.109663(14) 0.23099(4) 0.01958(7) Uani d P 0.2142(2)
N N1 0.5000 0.27480(19) 0.2500 0.0318(5) Uani d S 1
N N2 0.0000 0.4420(2) 0.2500 0.0308(5) Uani d S 1
F F1 0.0000 0.24802(14) 0.2500 0.0534(7) Uani d S 1
O O1 0.0000 -0.01325(15) 0.2500 0.0329(5) Uani d S 1
F F2 0.22685(19) 0.12096(9) 0.06646(15) 0.0364(2) Uani d P 0.75
O O2 0.22685(19) 0.12096(9) 0.06646(15) 0.0364(2) Uani d P 0.25

loop_
_atom_site_aniso_label
_atom_site_aniso_U_11
_atom_site_aniso_U_22
_atom_site_aniso_U_33
_atom_site_aniso_U_12
_atom_site_aniso_U_13
_atom_site_aniso_U_23
W1 0.0114(2) 0.00007(16) 0.00398(16) 0.000 0.000 0.000
W2 0.01619(14) 0.02899(9) 0.01358(13) 0.00032(7) 0.00311(10) -0.00168(6)
N1 0.0306(11) 0.0266(10) 0.0381(11) 0.000 0.000 0.000
N2 0.0278(10) 0.0334(12) 0.0313(10) 0.000 0.000 0.000
F1 0.0458(12) 0.0179(8) 0.097(2) 0.000 0.000 0.000
O1 0.0383(11) 0.0168(8) 0.0435(11) 0.000 0.000 0.000
F2 0.0265(4) 0.0568(6) 0.0260(4) -0.0044(4) 0.0101(3) -0.0030(4)
O2 0.0265(4) 0.0568(6) 0.0260(4) -0.0044(4) 0.0101(3) -0.0030(4)

loop_
_atom_type_symbol
_atom_type_description
_atom_type_scat_dispersion_real
_atom_type_scat_dispersion_imag
_atom_type_scat_source
N N 0.0061 0.0033 'International Tables Vol C Tables 4.2.6.8 and 6.1.1.4'
H H 0.0000 0.0000 'International Tables Vol C Tables 4.2.6.8 and 6.1.1.4'
O O 0.0106 0.0060 'International Tables Vol C Tables 4.2.6.8 and 6.1.1.4'
F F 0.0171 0.0103 'International Tables Vol C Tables 4.2.6.8 and 6.1.1.4'
W W -0.8490 6.8722 'International Tables Vol C Tables 4.2.6.8 and 6.1.1.4'

loop_
_geom_angle_atom_site_label_1
_geom_angle_atom_site_label_2
_geom_angle_atom_site_label_3
_geom_angle_site_symmetry_1
_geom_angle_site_symmetry_3
_geom_angle
O1 W1 O2 . 12 97.46(4)
O1 W1 F2 . 12 97.46(4)
O1 W1 O2 . 10_556 97.46(4)
F2 W1 O2 12 10_556 165.08(8)
O1 W1 F2 . 10_556 97.46(4)
O2 W1 F2 12 10_556 165.08(8)
O1 W1 O2 . 3 97.46(4)
O2 W1 O2 12 3 87.50(7)
F2 W1 O2 12 3 87.50(7)
O2 W1 O2 10_556 3 90.57(7)
F2 W1 O2 10_556 3 90.57(7)
O1 W1 F2 . 3 97.46(4)
O1 W1 F1 . . 180.0
O2 W1 F1 12 . 82.54(4)
F2 W1 F1 12 . 82.54(4)
O2 W1 F1 10_556 . 82.54(4)
F2 W1 F1 10_556 . 82.54(4)
F2 W2 O2 . 12 96.99(7)
O1 W2 O2 . 12 94.55(4)
F2 W2 O2 . 10_556 93.11(8)
O1 W2 O2 . 10_556 94.11(4)
O2 W2 O2 12 10_556 165.14(6)
F2 W2 O2 12 10_556 165.14(6)
F2 W2 F2 . 10_556 93.11(8)
O1 W2 F2 . 10_556 94.11(4)
O2 W2 F2 12 10_556 165.14(6)
F2 W2 F2 12 10_556 165.14(6)
F2 W2 F1 . . 89.76(5)
O1 W2 F1 . . 168.84(2)
O2 W2 F1 12 . 84.75(4)
F2 W2 F1 12 . 84.75(4)
O2 W2 F1 10_556 . 84.42(4)
F2 W2 F1 10_556 . 84.42(4)
F1 W2 O2 . 3 80.24(4)
F2 W2 O2 . 3 169.98(8)
O1 W2 O2 . 3 88.61(4)
O1 W2 F2 . 12 94.55(4)
F2 W2 O1 . . 101.38(5)
O2 W2 O2 12 3 82.82(7)
F2 W2 O2 12 3 82.82(7)
O2 W2 O2 10_556 3 85.34(7)
F2 W2 O2 10_556 3 85.34(7)
F2 W2 F2 . 3 169.98(8)
O1 W2 F2 . 3 88.61(4)
O2 W2 F2 12 3 82.82(7)
F2 W2 F2 12 3 82.82(7)
O2 W2 F2 10_556 3 85.34(7)
F2 W2 F2 10_556 3 85.34(7)

loop_
_geom_bond_atom_site_label_1
_geom_bond_atom_site_label_2
_geom_bond_site_symmetry_2
_geom_bond_distance
W1 W2 12 0.2015(4)
W1 W2 10_556 0.2015(4)
W1 W2 3 0.2015(4)
W1 O1 . 1.689(2)
W1 O2 12 1.8966(11)
W1 F2 12 1.8966(11)
W1 O2 10_556 1.8966(11)
W1 F2 10_556 1.8966(11)
W1 F1 . 2.079(2)
W2 W2 12 0.2467(7)
W2 W2 10_556 0.2717(5)
W2 W2 3 0.3670(6)
W2 O2 . 1.7052(11)
W2 O1 . 1.782(2)
W2 F2 12 1.8902(11)
W2 F2 10_556 1.9027(11)
W2 F1 . 2.004(2)
W2 F2 3 2.0701(11)
N1 F1 . 2.9955(5)
N1 F1 1_655 2.9955(5)
N1 F2 15_556 3.0314(18)
N1 F2 8 3.0314(18)
N1 F2 13 3.0314(18)
N1 F2 6 3.0314(18)
N1 F2 . 3.046(2)
N1 F2 10_556 3.046(2)
N1 F2 12_655 3.046(2)
N1 F2 3_655 3.046(2)
N1 O1 5 3.056(4)
N2 F1 . 2.798(3)
N2 O2 8_455 2.9278(14)
N2 O2 13 2.9278(14)
N2 F2 6 2.9278(14)
N2 O2 15_456 2.9278(14)
N2 O1 5 3.0397(8)
N2 O1 5_455 3.0397(8)
N2 F2 7 3.318(3)
N2 F2 16 3.318(3)
N2 F2 14_456 3.318(3)
F1 O2 12 2.6256(19)
F1 F2 12 2.6256(19)
F1 F2 . 2.6256(19)
F1 O2 3 2.6256(19)
O1 O2 10_556 2.6986(19)
O1 F2 10_556 2.6986(19)
O1 O2 12 2.6986(19)
O1 O2 3 2.6986(19)
F2 O2 10_556 2.623(2)
F2 F2 10_556 2.623(2)
F2 O2 12 2.695(2)
F2 F2 12 2.695(2)
